data_7000409
loop_
_publ_author_name
'Wang, Rongming'
'Camacho-Fernandez, Miguel A.'
'Xu, Wei'
'Zhang, Jian'
'Li, Lijuan'

_publ_section_title
;
 Neutral and reduced Roussin's red salt ester [Fe2(\m-RS)2(NO)4] (R =
 n-Pr, t-Bu, 6-methyl-2-pyridyl and 4,6-dimethyl-2-pyrimidyl):
 synthesis, X-ray crystal structures, spectroscopic, electrochemical
 and density functional theoretical investigations
;
_journal_issue 5
_journal_name_full 'Dalton Transactions'
_journal_page_first 777
_journal_page_last 786
_journal_paper_doi 10.1039/b810230a
_journal_year 2009
_chemical_formula_sum 'C12 H12 Fe2 N6 O4 S2'
_chemical_formula_weight 480.11
_chemical_name_systematic
;
?
;
_space_group_IT_number 2
_symmetry_cell_setting triclinic
_symmetry_space_group_name_Hall '-P 1'
_symmetry_space_group_name_H-M 'P -1'
_atom_sites_solution_hydrogens geom
_atom_sites_solution_primary direct
_atom_sites_solution_secondary difmap
_audit_creation_method SHELXL-97
_cell_angle_alpha 73.929(7)
_cell_angle_beta 87.184(7)
_cell_angle_gamma 70.935(7)
_cell_formula_units_Z 1
_cell_length_a 6.3865(7)
_cell_length_b 7.0898(8)
_cell_length_c 10.6042(13)
_cell_measurement_reflns_used 2142
_cell_measurement_temperature 273(2)
_cell_measurement_theta_max 0.00
_cell_measurement_theta_min 0.00
_cell_volume 435.62(9)
_computing_cell_refinement 'Bruker SMART'
_computing_data_collection 'Bruker SMART'
_computing_data_reduction 'Bruker SAINT'
_computing_molecular_graphics 'Bruker SHELXTL'
_computing_publication_material 'Bruker SHELXTL'
_computing_structure_refinement 'SHELXL-97 (Sheldrick, 1997)'
_computing_structure_solution 'SHELXS-97 (Sheldrick, 1990)'
_diffrn_ambient_temperature 273(2)
_diffrn_measured_fraction_theta_full 0.981
_diffrn_measured_fraction_theta_max 0.981
_diffrn_measurement_device_type 'CCD area detector'
_diffrn_measurement_method 'phi and omega scans'
_diffrn_radiation_monochromator graphite
_diffrn_radiation_source 'fine-focus sealed tube'
_diffrn_radiation_type MoK\a
_diffrn_radiation_wavelength 0.71073
_diffrn_reflns_av_R_equivalents 0.0443
_diffrn_reflns_av_sigmaI/netI 0.0402
_diffrn_reflns_limit_h_max 7
_diffrn_reflns_limit_h_min -7
_diffrn_reflns_limit_k_max 8
_diffrn_reflns_limit_k_min -8
_diffrn_reflns_limit_l_max 12
_diffrn_reflns_limit_l_min -12
_diffrn_reflns_number 3566
_diffrn_reflns_theta_full 25.13
_diffrn_reflns_theta_max 25.13
_diffrn_reflns_theta_min 3.16
_exptl_absorpt_coefficient_mu 1.937
_exptl_absorpt_correction_T_max 0.85
_exptl_absorpt_correction_T_min 0.62
_exptl_absorpt_correction_type empirical
_exptl_absorpt_process_details 'SADABS (Sheldrick, 1996)'
_exptl_crystal_colour black
_exptl_crystal_density_diffrn 1.830
_exptl_crystal_density_method 'not measured'
_exptl_crystal_description prism
_exptl_crystal_F_000 242
_exptl_crystal_size_max .16
_exptl_crystal_size_mid .13
_exptl_crystal_size_min .10
_refine_diff_density_max 0.557
_refine_diff_density_min -0.449
_refine_diff_density_rms 0.080
_refine_ls_extinction_method none
_refine_ls_goodness_of_fit_ref 1.096
_refine_ls_hydrogen_treatment constr
_refine_ls_matrix_type full
_refine_ls_number_parameters 118
_refine_ls_number_reflns 1440
_refine_ls_number_restraints 0
_refine_ls_restrained_S_all 1.096
_refine_ls_R_factor_all 0.0324
_refine_ls_R_factor_gt 0.0289
_refine_ls_shift/su_max 0.000
_refine_ls_shift/su_mean 0.000
_refine_ls_structure_factor_coef Fsqd
_refine_ls_weighting_details 'calc w=1/[\s^2^(Fo^2^)+(0.0508P)^2^+0.0000P] where P=(Fo^2^+2Fc^2^)/3'
_refine_ls_weighting_scheme calc
_refine_ls_wR_factor_gt 0.0821
_refine_ls_wR_factor_ref 0.0839
_reflns_number_gt 1280
_reflns_number_total 1440
_reflns_threshold_expression >2sigma(I)
_cod_data_source_file b810230a.txt
_cod_data_source_block 3
_cod_depositor_comments
;
The following automatic conversions were performed:
'_symmetry_cell_setting' value 'Triclinic' changed to 'triclinic'
according to '/home/saulius/struct/CIF-dictionaries/cif_core.dic'
dictionary named 'cif_core.dic' version 2.4.1 from 2010-06-29.

Automatic conversion script
Id: cif_fix_enum 1527 2010-12-29 10:47:43Z saulius 
;
_cod_original_sg_symbol_H-M P-1
_cod_database_code 7000409

loop_
_symmetry_equiv_pos_as_xyz
'x, y, z'
'-x, -y, -z'

loop_
_atom_site_label
_atom_site_type_symbol
_atom_site_fract_x
_atom_site_fract_y
_atom_site_fract_z
_atom_site_U_iso_or_equiv
_atom_site_adp_type
_atom_site_occupancy
_atom_site_symmetry_multiplicity
_atom_site_calc_flag
_atom_site_refinement_flags
_atom_site_disorder_assembly
_atom_site_disorder_group
Fe1 Fe 0.38216(6) 0.52543(6) 0.10723(4) 0.01634(17) Uani 1 1 d . . .
S1 S 0.54672(11) 0.22164(10) 0.05587(7) 0.0177(2) Uani 1 1 d . . .
O1 O -0.0689(3) 0.5809(4) 0.1553(2) 0.0346(6) Uani 1 1 d . . .
O2 O 0.5894(4) 0.4906(4) 0.3465(2) 0.0330(6) Uani 1 1 d . . .
N1 N 0.1126(4) 0.5568(3) 0.1222(2) 0.0206(6) Uani 1 1 d . . .
N2 N 0.5219(4) 0.5058(3) 0.2424(2) 0.0193(6) Uani 1 1 d . . .
N3 N 0.7016(4) -0.0194(3) 0.2904(2) 0.0196(6) Uani 1 1 d . . .
C1 C 0.7705(4) 0.0800(4) 0.1794(3) 0.0167(6) Uani 1 1 d . . .
C2 C 0.9875(5) 0.0755(4) 0.1583(3) 0.0210(7) Uani 1 1 d . . .
H2A H 1.0274 0.1468 0.0784 0.025 Uiso 1 1 calc R . .
C3 C 1.1433(5) -0.0398(4) 0.2612(3) 0.0229(7) Uani 1 1 d . . .
H3A H 1.2909 -0.0467 0.2515 0.027 Uiso 1 1 calc R . .
C4 C 1.0765(5) -0.1439(4) 0.3781(3) 0.0232(7) Uani 1 1 d . . .
H4A H 1.1790 -0.2212 0.4478 0.028 Uiso 1 1 calc R . .
C5 C 0.8552(5) -0.1327(4) 0.3909(3) 0.0209(7) Uani 1 1 d . . .
C6 C 0.7734(5) -0.2432(5) 0.5151(3) 0.0294(8) Uani 1 1 d . . .
H6A H 0.6171 -0.2164 0.5045 0.044 Uiso 1 1 calc R . .
H6B H 0.8011 -0.1940 0.5863 0.044 Uiso 1 1 calc R . .
H6C H 0.8498 -0.3898 0.5340 0.044 Uiso 1 1 calc R . .

loop_
_atom_site_aniso_label
_atom_site_aniso_U_11
_atom_site_aniso_U_22
_atom_site_aniso_U_33
_atom_site_aniso_U_23
_atom_site_aniso_U_13
_atom_site_aniso_U_12
Fe1 0.0128(2) 0.0182(2) 0.0157(3) -0.00313(18) -0.00047(18) -0.00315(17)
S1 0.0156(4) 0.0165(4) 0.0192(4) -0.0026(3) -0.0022(3) -0.0043(3)
O1 0.0176(12) 0.0408(13) 0.0417(14) -0.0060(11) 0.0055(10) -0.0097(10)
O2 0.0335(13) 0.0467(14) 0.0206(12) -0.0071(11) -0.0046(10) -0.0164(11)
N1 0.0188(13) 0.0207(12) 0.0200(13) -0.0029(11) -0.0016(11) -0.0054(10)
N2 0.0163(12) 0.0201(12) 0.0195(14) -0.0040(11) 0.0005(11) -0.0046(10)
N3 0.0194(12) 0.0157(12) 0.0220(14) -0.0043(11) -0.0020(11) -0.0038(9)
C1 0.0168(14) 0.0128(13) 0.0183(15) -0.0054(12) -0.0014(12) -0.0005(10)
C2 0.0176(14) 0.0193(14) 0.0210(16) -0.0004(13) 0.0002(12) -0.0034(11)
C3 0.0169(14) 0.0207(14) 0.0290(17) -0.0061(13) -0.0008(13) -0.0038(11)
C4 0.0228(15) 0.0185(14) 0.0229(16) -0.0042(13) -0.0065(13) 0.0001(11)
C5 0.0250(15) 0.0149(13) 0.0211(16) -0.0052(12) -0.0021(13) -0.0038(11)
C6 0.0337(18) 0.0246(16) 0.0278(18) -0.0019(14) -0.0024(15) -0.0108(14)

loop_
_atom_type_symbol
_atom_type_description
_atom_type_scat_dispersion_real
_atom_type_scat_dispersion_imag
_atom_type_scat_source
C C 0.0033 0.0016 'International Tables Vol C Tables 4.2.6.8 and 6.1.1.4'
H H 0.0000 0.0000 'International Tables Vol C Tables 4.2.6.8 and 6.1.1.4'
N N 0.0061 0.0033 'International Tables Vol C Tables 4.2.6.8 and 6.1.1.4'
O O 0.0106 0.0060 'International Tables Vol C Tables 4.2.6.8 and 6.1.1.4'
S S 0.1246 0.1234 'International Tables Vol C Tables 4.2.6.8 and 6.1.1.4'
Fe Fe 0.3463 0.8444 'International Tables Vol C Tables 4.2.6.8 and 6.1.1.4'

loop_
_geom_angle_atom_site_label_1
_geom_angle_atom_site_label_2
_geom_angle_atom_site_label_3
_geom_angle
_geom_angle_site_symmetry_1
_geom_angle_site_symmetry_3
_geom_angle_publ_flag
N1 Fe1 N2 116.11(12) . . ?
N1 Fe1 S1 113.52(8) . 2_665 ?
N2 Fe1 S1 106.62(7) . 2_665 ?
N1 Fe1 S1 107.86(9) . . ?
N2 Fe1 S1 105.28(8) . . ?
S1 Fe1 S1 106.78(3) 2_665 . ?
N1 Fe1 Fe1 126.28(9) . 2_665 ?
N2 Fe1 Fe1 117.43(9) . 2_665 ?
S1 Fe1 Fe1 53.40(2) 2_665 2_665 ?
S1 Fe1 Fe1 53.38(2) . 2_665 ?
C1 S1 Fe1 114.26(9) . 2_665 ?
C1 S1 Fe1 104.08(10) . . ?
Fe1 S1 Fe1 73.22(3) 2_665 . ?
O1 N1 Fe1 167.6(2) . . ?
O2 N2 Fe1 169.4(2) . . ?
C1 N3 C5 117.7(2) . . ?
N3 C1 C2 124.6(2) . . ?
N3 C1 S1 112.13(19) . . ?
C2 C1 S1 123.2(2) . . ?
C1 C2 C3 117.4(3) . . ?
C1 C2 H2A 121.3 . . ?
C3 C2 H2A 121.3 . . ?
C4 C3 C2 119.3(3) . . ?
C4 C3 H3A 120.4 . . ?
C2 C3 H3A 120.4 . . ?
C3 C4 C5 119.7(2) . . ?
C3 C4 H4A 120.1 . . ?
C5 C4 H4A 120.1 . . ?
N3 C5 C4 121.3(2) . . ?
N3 C5 C6 116.7(2) . . ?
C4 C5 C6 122.0(2) . . ?
C5 C6 H6A 109.5 . . ?
C5 C6 H6B 109.5 . . ?
H6A C6 H6B 109.5 . . ?
C5 C6 H6C 109.5 . . ?
H6A C6 H6C 109.5 . . ?
H6B C6 H6C 109.5 . . ?

loop_
_geom_bond_atom_site_label_1
_geom_bond_atom_site_label_2
_geom_bond_distance
_geom_bond_site_symmetry_2
_geom_bond_publ_flag
Fe1 N1 1.668(2) . ?
Fe1 N2 1.675(2) . ?
Fe1 S1 2.2696(7) 2_665 ?
Fe1 S1 2.2703(9) . ?
Fe1 Fe1 2.7076(9) 2_665 ?
S1 C1 1.812(3) . ?
S1 Fe1 2.2696(7) 2_665 ?
O1 N1 1.166(3) . ?
O2 N2 1.169(3) . ?
N3 C1 1.330(4) . ?
N3 C5 1.362(3) . ?
C1 C2 1.384(4) . ?
C2 C3 1.389(4) . ?
C2 H2A 0.9300 . ?
C3 C4 1.382(4) . ?
C3 H3A 0.9300 . ?
C4 C5 1.391(4) . ?
C4 H4A 0.9300 . ?
C5 C6 1.500(4) . ?
C6 H6A 0.9600 . ?
C6 H6B 0.9600 . ?
C6 H6C 0.9600 . ?
